data_7216445
loop_
_publ_author_name
'Zhao, Fangfang'
'Dong, Huan'
'Liu, BeiBei'
'Zhang, Guangju'
'Huang, Hui'
'Hu, Hailiang'
'Liu, Yang'
'Kang, Zhenhui'

_publ_section_title
;
 Tuning luminescence via transition metal-directed strategy in
 coordination polymers
;
_journal_issue 21
_journal_name_full CrystEngComm
_journal_page_first 4422
_journal_paper_doi 10.1039/c3ce42566e
_journal_volume 16
_journal_year 2014
_chemical_formula_moiety Ag(C7H5O4NSCl)(C10H8N2)
_chemical_formula_sum 'C17 H13 Ag Cl N3 O4 S'
_chemical_formula_weight 498.68
_chemical_name_systematic
; 
 ? 
;
_space_group_IT_number 2
_symmetry_cell_setting triclinic
_symmetry_space_group_name_Hall '-P 1'
_symmetry_space_group_name_H-M 'P -1'
_atom_sites_solution_hydrogens geom
_atom_sites_solution_primary direct
_atom_sites_solution_secondary difmap
_audit_creation_method SHELXL-97
_cell_angle_alpha 77.045(2)
_cell_angle_beta 70.9170(10)
_cell_angle_gamma 76.493(2)
_cell_formula_units_Z 2
_cell_length_a 7.4679(7)
_cell_length_b 10.8411(10)
_cell_length_c 11.3461(11)
_cell_measurement_reflns_used 3107
_cell_measurement_temperature 150(2)
_cell_measurement_theta_max 28.171
_cell_measurement_theta_min 2.931
_cell_volume 833.10(14)
_computing_cell_refinement 'Bruker SMART'
_computing_data_collection 'Bruker SMART'
_computing_data_reduction 'Bruker SMART'
_computing_molecular_graphics 'Bruker SHELXTL'
_computing_publication_material 'Bruker SHELXTL'
_computing_structure_refinement 'SHELXL-97 (Sheldrick, 1997)'
_computing_structure_solution 'SHELXS-97 (Sheldrick, 1990)'
_diffrn_ambient_temperature 150(2)
_diffrn_measured_fraction_theta_full 0.975
_diffrn_measured_fraction_theta_max 0.975
_diffrn_measurement_device_type 'Bruker APEX-II CCD'
_diffrn_measurement_method '\f and \w scans'
_diffrn_radiation_monochromator graphite
_diffrn_radiation_source 'fine-focus sealed tube'
_diffrn_radiation_type MoK\a
_diffrn_radiation_wavelength 0.71073
_diffrn_reflns_av_R_equivalents 0.0142
_diffrn_reflns_av_sigmaI/netI 0.0288
_diffrn_reflns_limit_h_max 9
_diffrn_reflns_limit_h_min -9
_diffrn_reflns_limit_k_max 12
_diffrn_reflns_limit_k_min -14
_diffrn_reflns_limit_l_max 15
_diffrn_reflns_limit_l_min -13
_diffrn_reflns_number 5739
_diffrn_reflns_theta_full 28.20
_diffrn_reflns_theta_max 28.20
_diffrn_reflns_theta_min 1.92
_exptl_absorpt_coefficient_mu 1.527
_exptl_absorpt_correction_T_max 0.8033
_exptl_absorpt_correction_T_min 0.7498
_exptl_absorpt_correction_type multi-scan
_exptl_absorpt_process_details '(SADABS; Sheldrick, 2003)'
_exptl_crystal_colour Colorless
_exptl_crystal_density_diffrn 1.988
_exptl_crystal_density_method 'not measured'
_exptl_crystal_description Block
_exptl_crystal_F_000 496
_exptl_crystal_size_max 0.20
_exptl_crystal_size_mid 0.16
_exptl_crystal_size_min 0.15
_refine_diff_density_max 1.011
_refine_diff_density_min -0.510
_refine_diff_density_rms 0.087
_refine_ls_extinction_method none
_refine_ls_goodness_of_fit_ref 1.011
_refine_ls_hydrogen_treatment mixed
_refine_ls_matrix_type full
_refine_ls_number_parameters 292
_refine_ls_number_reflns 4004
_refine_ls_number_restraints 1
_refine_ls_restrained_S_all 1.017
_refine_ls_R_factor_all 0.0315
_refine_ls_R_factor_gt 0.0260
_refine_ls_shift/su_max 0.001
_refine_ls_shift/su_mean 0.000
_refine_ls_structure_factor_coef Fsqd
_refine_ls_weighting_details 'calc w=1/[\s^2^(Fo^2^)+(0.0313P)^2^+0.5938P] where P=(Fo^2^+2Fc^2^)/3'
_refine_ls_weighting_scheme calc
_refine_ls_wR_factor_gt 0.0594
_refine_ls_wR_factor_ref 0.0616
_reflns_number_gt 3551
_reflns_number_total 4004
_reflns_threshold_expression >2sigma(I)
_cod_data_source_file c3ce42566e2.cif
_cod_data_source_block 4
_cod_depositor_comments
;
The following automatic conversions were performed:

'_symmetry_cell_setting' value 'Triclinic' changed to 'triclinic'
according to
/usr/data/users/saulius/crontab/automatic-downloads/current/RSC/lib/dictionaries/cif_core.dic
dictionary named 'cif_core.dic' version 2.4.2 from 2011-04-26.

Automatic conversion script
Id: cif_fix_values 2281 2013-09-26 08:29:07Z andrius 
;
_cod_original_sg_symbol_H-M P-1
_cod_database_code 7216445

loop_
_symmetry_equiv_pos_as_xyz
'x, y, z'
'-x, -y, -z'

loop_
_atom_site_label
_atom_site_type_symbol
_atom_site_fract_x
_atom_site_fract_y
_atom_site_fract_z
_atom_site_U_iso_or_equiv
_atom_site_adp_type
_atom_site_occupancy
_atom_site_symmetry_multiplicity
_atom_site_calc_flag
_atom_site_refinement_flags
Ag1 Ag 0.40702(3) 0.442959(18) 0.421869(15) 0.01839(6) Uani 1 1 d .
Cl1 Cl 1.55309(8) 0.02138(5) 0.23592(5) 0.01841(12) Uani 1 1 d .
S1 S 1.17990(8) 0.02394(5) 0.13719(5) 0.01396(11) Uani 1 1 d .
O1 O 0.7308(2) 0.27720(16) 0.62928(15) 0.0177(3) Uani 1 1 d .
O2 O 0.6122(2) 0.23122(16) 0.48899(16) 0.0181(3) Uani 1 1 d .
O3 O 0.9881(2) 0.01334(18) 0.14583(16) 0.0205(4) Uani 1 1 d .
O4 O 1.2779(2) 0.11181(16) 0.03375(15) 0.0194(3) Uani 1 1 d .
N1 N 1.3121(3) -0.1160(2) 0.1317(2) 0.0166(4) Uani 1 1 d .
H1A H 1.286(5) -0.164(3) 0.193(3) 0.022(8) Uiso 1 1 d .
H1B H 1.436(6) -0.115(3) 0.099(3) 0.036(9) Uiso 1 1 d .
N2 N 0.5658(3) 0.44600(19) 0.22388(18) 0.0154(4) Uani 1 1 d .
N3 N 0.1955(3) 0.42845(18) 0.60501(17) 0.0137(4) Uani 1 1 d .
C1 C 0.9462(3) 0.1668(2) 0.4639(2) 0.0125(4) Uani 1 1 d D
C2 C 0.9758(3) 0.1205(2) 0.3528(2) 0.0127(4) Uani 1 1 d .
H2 H 0.875(4) 0.118(3) 0.325(3) 0.018(7) Uiso 1 1 d .
C3 C 1.1604(3) 0.0749(2) 0.2809(2) 0.0135(4) Uani 1 1 d .
C4 C 1.3181(3) 0.0739(2) 0.3219(2) 0.0143(4) Uani 1 1 d .
C5 C 1.2909(3) 0.1162(2) 0.4346(2) 0.0155(4) Uani 1 1 d .
H5 H 1.392(5) 0.113(3) 0.461(3) 0.025(8) Uiso 1 1 d .
C6 C 1.1053(3) 0.1625(2) 0.5048(2) 0.0148(4) Uani 1 1 d .
H6 H 1.082(4) 0.191(3) 0.586(3) 0.019(7) Uiso 1 1 d .
C7 C 0.7458(3) 0.2284(2) 0.5343(2) 0.0136(4) Uani 1 1 d D
C8 C 0.5892(3) 0.5533(2) 0.1389(2) 0.0153(4) Uani 1 1 d .
H8 H 0.538(5) 0.625(3) 0.165(3) 0.030(9) Uiso 1 1 d .
C9 C 0.7051(3) 0.5516(2) 0.0153(2) 0.0147(4) Uani 1 1 d .
H9 H 0.721(4) 0.624(3) -0.039(3) 0.019(7) Uiso 1 1 d .
C10 C 0.7997(3) 0.4340(2) -0.0243(2) 0.0127(4) Uani 1 1 d .
C11 C 0.7683(3) 0.3223(2) 0.0632(2) 0.0153(4) Uani 1 1 d .
H11A H 0.8235 0.2420 0.0395 0.018 Uiso 1 1 calc R
C12 C 0.6544(3) 0.3323(2) 0.1853(2) 0.0162(4) Uani 1 1 d .
H12 H 0.636(5) 0.260(3) 0.247(3) 0.026(8) Uiso 1 1 d .
C13 C 0.0457(3) 0.5247(2) 0.6293(2) 0.0146(4) Uani 1 1 d .
H13 H 0.040(4) 0.588(3) 0.560(3) 0.022(7) Uiso 1 1 d .
C14 C -0.0861(3) 0.5301(2) 0.7470(2) 0.0131(4) Uani 1 1 d .
H14 H -0.184(5) 0.600(3) 0.757(3) 0.023(7) Uiso 1 1 d .
C15 C -0.0694(3) 0.4291(2) 0.8459(2) 0.0117(4) Uani 1 1 d .
C16 C 0.0807(3) 0.3247(2) 0.8187(2) 0.0143(4) Uani 1 1 d .
H16 H 0.100(4) 0.252(3) 0.884(3) 0.017(7) Uiso 1 1 d .
C17 C 0.2109(3) 0.3295(2) 0.6989(2) 0.0144(4) Uani 1 1 d .
H17 H 0.315(4) 0.262(3) 0.683(3) 0.020(7) Uiso 1 1 d .

loop_
_atom_site_aniso_label
_atom_site_aniso_U_11
_atom_site_aniso_U_22
_atom_site_aniso_U_33
_atom_site_aniso_U_23
_atom_site_aniso_U_13
_atom_site_aniso_U_12
Ag1 0.01432(9) 0.02875(11) 0.00959(9) -0.00594(7) 0.00167(6) -0.00361(7)
Cl1 0.0095(2) 0.0207(3) 0.0227(3) -0.0070(2) -0.0006(2) -0.0006(2)
S1 0.0120(2) 0.0172(3) 0.0106(2) -0.0045(2) -0.00125(19) 0.0007(2)
O1 0.0198(8) 0.0183(8) 0.0138(8) -0.0059(6) -0.0022(7) -0.0015(7)
O2 0.0120(8) 0.0234(9) 0.0185(8) -0.0075(7) -0.0034(6) 0.0003(6)
O3 0.0143(8) 0.0315(10) 0.0178(8) -0.0124(7) -0.0040(7) -0.0009(7)
O4 0.0174(8) 0.0222(9) 0.0123(8) -0.0013(7) -0.0002(6) 0.0010(7)
N1 0.0157(10) 0.0178(10) 0.0133(9) -0.0040(8) -0.0013(8) 0.0000(8)
N2 0.0111(9) 0.0222(10) 0.0120(9) -0.0049(7) -0.0016(7) -0.0014(7)
N3 0.0125(9) 0.0173(9) 0.0110(8) -0.0046(7) -0.0015(7) -0.0026(7)
C1 0.0115(10) 0.0111(10) 0.0138(10) -0.0023(8) -0.0025(8) -0.0011(8)
C2 0.0099(10) 0.0134(10) 0.0140(10) -0.0014(8) -0.0039(8) -0.0007(8)
C3 0.0133(10) 0.0146(10) 0.0113(10) -0.0030(8) -0.0021(8) -0.0012(8)
C4 0.0108(10) 0.0120(10) 0.0167(10) -0.0018(8) -0.0004(8) -0.0008(8)
C5 0.0123(10) 0.0168(11) 0.0191(11) -0.0035(9) -0.0064(9) -0.0023(8)
C6 0.0162(11) 0.0128(10) 0.0157(10) -0.0035(8) -0.0040(9) -0.0030(8)
C7 0.0126(10) 0.0138(10) 0.0106(10) -0.0013(8) 0.0005(8) -0.0010(8)
C8 0.0128(10) 0.0182(11) 0.0141(11) -0.0085(9) -0.0004(8) -0.0008(8)
C9 0.0142(10) 0.0154(11) 0.0134(10) -0.0029(9) -0.0025(8) -0.0023(8)
C10 0.0112(10) 0.0183(11) 0.0097(9) -0.0057(8) -0.0024(8) -0.0021(8)
C11 0.0158(11) 0.0149(11) 0.0137(10) -0.0044(8) -0.0023(9) -0.0005(8)
C12 0.0158(11) 0.0187(11) 0.0114(10) -0.0028(9) -0.0005(8) -0.0026(9)
C13 0.0157(11) 0.0142(10) 0.0134(10) -0.0011(8) -0.0040(9) -0.0031(8)
C14 0.0127(10) 0.0117(10) 0.0136(10) -0.0033(8) -0.0032(8) 0.0006(8)
C15 0.0107(10) 0.0149(10) 0.0101(9) -0.0041(8) -0.0020(8) -0.0029(8)
C16 0.0132(10) 0.0165(11) 0.0123(10) -0.0039(8) -0.0024(8) -0.0010(8)
C17 0.0130(10) 0.0166(11) 0.0135(10) -0.0054(8) -0.0044(8) 0.0014(8)

loop_
_atom_type_symbol
_atom_type_description
_atom_type_scat_dispersion_real
_atom_type_scat_dispersion_imag
_atom_type_scat_source
C C 0.0033 0.0016 'International Tables Vol C Tables 4.2.6.8 and 6.1.1.4'
H H 0.0000 0.0000 'International Tables Vol C Tables 4.2.6.8 and 6.1.1.4'
Ag Ag -0.8971 1.1015 'International Tables Vol C Tables 4.2.6.8 and 6.1.1.4'
Cl Cl 0.1484 0.1585 'International Tables Vol C Tables 4.2.6.8 and 6.1.1.4'
N N 0.0061 0.0033 'International Tables Vol C Tables 4.2.6.8 and 6.1.1.4'
O O 0.0106 0.0060 'International Tables Vol C Tables 4.2.6.8 and 6.1.1.4'
S S 0.1246 0.1234 'International Tables Vol C Tables 4.2.6.8 and 6.1.1.4'

loop_
_geom_angle_atom_site_label_1
_geom_angle_atom_site_label_2
_geom_angle_atom_site_label_3
_geom_angle
_geom_angle_site_symmetry_3
N3 Ag1 N2 166.08(7) .
N3 Ag1 O2 91.40(6) .
N2 Ag1 O2 92.71(6) .
N3 Ag1 Ag1 78.76(5) 2_666
N2 Ag1 Ag1 114.90(5) 2_666
O2 Ag1 Ag1 83.82(4) 2_666
O3 S1 O4 118.48(11) .
O3 S1 N1 108.65(11) .
O4 S1 N1 107.49(11) .
O3 S1 C3 105.26(10) .
O4 S1 C3 107.66(10) .
N1 S1 C3 109.01(11) .
C7 O2 Ag1 121.61(15) .
S1 N1 H1A 114(2) .
S1 N1 H1B 114(2) .
H1A N1 H1B 114(3) .
C8 N2 C12 117.98(19) .
C8 N2 Ag1 124.38(16) .
C12 N2 Ag1 117.56(15) .
C13 N3 C17 117.84(19) .
C13 N3 Ag1 119.05(15) .
C17 N3 Ag1 123.03(15) .
C2 C1 C6 118.7(2) .
C2 C1 C7 120.2(2) .
C6 C1 C7 120.9(2) .
C3 C2 C1 121.0(2) .
C3 C2 H2 117.7(18) .
C1 C2 H2 121.3(18) .
C2 C3 C4 119.4(2) .
C2 C3 S1 116.65(17) .
C4 C3 S1 123.90(17) .
C5 C4 C3 120.4(2) .
C5 C4 Cl1 117.47(18) .
C3 C4 Cl1 122.14(17) .
C4 C5 C6 119.4(2) .
C4 C5 H5 120(2) .
C6 C5 H5 121(2) .
C5 C6 C1 121.1(2) .
C5 C6 H6 120.9(17) .
C1 C6 H6 118.0(17) .
O2 C7 O1 126.1(2) .
O2 C7 C1 116.64(19) .
O1 C7 C1 117.1(2) .
N2 C8 C9 122.6(2) .
N2 C8 H8 117(2) .
C9 C8 H8 120(2) .
C8 C9 C10 119.5(2) .
C8 C9 H9 121.0(19) .
C10 C9 H9 119.5(19) .
C11 C10 C9 117.6(2) .
C11 C10 C15 121.5(2) 1_654
C9 C10 C15 120.9(2) 1_654
C12 C11 C10 119.3(2) .
C12 C11 H11A 120.4 .
C10 C11 H11A 120.4 .
N2 C12 C11 122.9(2) .
N2 C12 H12 115.4(19) .
C11 C12 H12 122(2) .
N3 C13 C14 123.2(2) .
N3 C13 H13 113.8(19) .
C14 C13 H13 123.0(19) .
C13 C14 C15 119.4(2) .
C13 C14 H14 118.6(19) .
C15 C14 H14 122.0(19) .
C14 C15 C16 117.4(2) .
C14 C15 C10 121.4(2) 1_456
C16 C15 C10 121.2(2) 1_456
C17 C16 C15 119.3(2) .
C17 C16 H16 119.7(17) .
C15 C16 H16 120.8(17) .
N3 C17 C16 122.7(2) .
N3 C17 H17 118.6(18) .
C16 C17 H17 118.7(18) .

loop_
_geom_bond_atom_site_label_1
_geom_bond_atom_site_label_2
_geom_bond_distance
_geom_bond_site_symmetry_2
Ag1 N3 2.1590(19) .
Ag1 N2 2.1672(19) .
Ag1 O2 2.5561(17) .
Ag1 Ag1 3.1618(4) 2_666
Cl1 C4 1.738(2) .
S1 O3 1.4336(17) .
S1 O4 1.4432(17) .
S1 N1 1.607(2) .
S1 C3 1.788(2) .
O1 C7 1.266(3) .
O2 C7 1.255(3) .
N1 H1A 0.77(3) .
N1 H1B 0.88(4) .
N2 C8 1.340(3) .
N2 C12 1.349(3) .
N3 C13 1.341(3) .
N3 C17 1.345(3) .
C1 C2 1.393(3) .
C1 C6 1.397(3) .
C1 C7 1.521(3) .
C2 C3 1.392(3) .
C2 H2 0.92(3) .
C3 C4 1.397(3) .
C4 C5 1.391(3) .
C5 C6 1.392(3) .
C5 H5 0.89(3) .
C6 H6 0.99(3) .
C8 C9 1.388(3) .
C8 H8 0.85(3) .
C9 C10 1.398(3) .
C9 H9 0.89(3) .
C10 C11 1.396(3) .
C10 C15 1.482(3) 1_654
C11 C12 1.382(3) .
C11 H11A 0.9300 .
C12 H12 0.93(3) .
C13 C14 1.380(3) .
C13 H13 0.93(3) .
C14 C15 1.396(3) .
C14 H14 0.92(3) .
C15 C16 1.404(3) .
C15 C10 1.482(3) 1_456
C16 C17 1.387(3) .
C16 H16 0.98(3) .
C17 H17 0.94(3) .
